data_1568759
loop_
_publ_author_name
'Hafeman, Nicholas J.'
'Loskot, Steven A.'
'Reimann, Christopher E.'
'Pritchett, Beau P.'
'Virgil, Scott C.'
'Stoltz, Brian M.'

_publ_section_title
;
 Total synthesis of (-)-scabrolide A and (-)-yonarolide.
;
_journal_issue 18
_journal_name_full 'Chemical science'
_journal_page_first 4745
_journal_page_last 4758
_journal_paper_doi 10.1039/d3sc00651d
_journal_volume 14
_journal_year 2023
_chemical_absolute_configuration ad
_chemical_formula_sum 'C25 H38 O4 Si'
_chemical_formula_weight 430.64
_space_group_crystal_system orthorhombic
_space_group_IT_number 19
_space_group_name_Hall 'P 2ac 2ab'
_space_group_name_H-M_alt 'P 21 21 21'
_atom_sites_solution_hydrogens mixed
_atom_sites_solution_primary direct
_atom_sites_solution_secondary difmap
_audit_creation_method SHELXL-2017/1
_audit_update_record
;
2023-02-05 deposited with the CCDC.	2023-03-27 downloaded from the CCDC.
;
_cell_angle_alpha 90
_cell_angle_beta 90
_cell_angle_gamma 90
_cell_formula_units_Z 4
_cell_length_a 6.3347(3)
_cell_length_b 12.3768(5)
_cell_length_c 30.9537(13)
_cell_measurement_reflns_used 9930
_cell_measurement_temperature 100(2)
_cell_measurement_theta_max 74.49
_cell_measurement_theta_min 2.86
_cell_volume 2426.87(18)
_computing_cell_refinement 'SAINT v8.38A (Bruker-AXS, 2013)'
_computing_data_collection 'APEX3 v2017.3-0 (Bruker-AXS, 2017)'
_computing_data_reduction 'SAINT v8.38A (Bruker-AXS, 2013)'
_computing_molecular_graphics 'Bruker SHELXTL'
_computing_publication_material 'Bruker SHELXTL'
_computing_structure_refinement 'SHELXL-2017/1 (Sheldrick, 2017)'
_computing_structure_solution 'SHELXS-2013/1 (Sheldrick, 2013)'
_diffrn_ambient_temperature 100(2)
_diffrn_detector_area_resol_mean 7.69
_diffrn_measured_fraction_theta_full 0.999
_diffrn_measured_fraction_theta_max 0.998
_diffrn_measurement_device_type 'Bruker D8 VENTURE Kappa Duo PHOTON II CPAD'
_diffrn_measurement_method '\f and \w scans'
_diffrn_radiation_type CuK\a
_diffrn_radiation_wavelength 1.54178
_diffrn_reflns_av_R_equivalents 0.0480
_diffrn_reflns_av_unetI/netI 0.0328
_diffrn_reflns_Laue_measured_fraction_full 0.999
_diffrn_reflns_Laue_measured_fraction_max 0.998
_diffrn_reflns_limit_h_max 7
_diffrn_reflns_limit_h_min -7
_diffrn_reflns_limit_k_max 14
_diffrn_reflns_limit_k_min -15
_diffrn_reflns_limit_l_max 38
_diffrn_reflns_limit_l_min -38
_diffrn_reflns_number 25153
_diffrn_reflns_point_group_measured_fraction_full 0.999
_diffrn_reflns_point_group_measured_fraction_max 0.998
_diffrn_reflns_theta_full 67.679
_diffrn_reflns_theta_max 74.566
_diffrn_reflns_theta_min 2.855
_diffrn_source 'I\mS HB micro-focus sealed tube'
_exptl_absorpt_coefficient_mu 1.064
_exptl_absorpt_correction_T_max 0.7538
_exptl_absorpt_correction_T_min 0.6036
_exptl_absorpt_correction_type multi-scan
_exptl_absorpt_process_details 'SADABS-2016/2 (Sheldrick, 2014)'
_exptl_crystal_colour colourless
_exptl_crystal_density_diffrn 1.179
_exptl_crystal_density_method 'not measured'
_exptl_crystal_description Block
_exptl_crystal_F_000 936
_exptl_crystal_size_max 0.300
_exptl_crystal_size_mid 0.150
_exptl_crystal_size_min 0.100
_refine_diff_density_max 0.271
_refine_diff_density_min -0.190
_refine_diff_density_rms 0.042
_refine_ls_abs_structure_details
; 
 Flack x determined using 1955 quotients [(I+)-(I-)]/[(I+)+(I-)] 
 (Parsons, Flack and Wagner, Acta Cryst. B69 (2013) 249-259). 
;
_refine_ls_abs_structure_Flack 0.001(10)
_refine_ls_extinction_method none
_refine_ls_goodness_of_fit_ref 1.045
_refine_ls_hydrogen_treatment mixed
_refine_ls_matrix_type full
_refine_ls_number_parameters 282
_refine_ls_number_reflns 4954
_refine_ls_number_restraints 1
_refine_ls_restrained_S_all 1.045
_refine_ls_R_factor_all 0.0341
_refine_ls_R_factor_gt 0.0315
_refine_ls_shift/su_max 0.000
_refine_ls_shift/su_mean 0.000
_refine_ls_structure_factor_coef Fsqd
_refine_ls_weighting_details 'w=1/[\s^2^(Fo^2^)+(0.0453P)^2^+0.3967P] where P=(Fo^2^+2Fc^2^)/3'
_refine_ls_weighting_scheme calc
_refine_ls_wR_factor_gt 0.0776
_refine_ls_wR_factor_ref 0.0795
_reflns_Friedel_coverage 0.730
_reflns_Friedel_fraction_full 0.999
_reflns_Friedel_fraction_max 0.998
_reflns_number_gt 4717
_reflns_number_total 4954
_reflns_threshold_expression 'I > 2\s(I)'
_cod_data_source_file d3sc00651d2.cif
_cod_data_source_block V18139
_cod_depositor_comments 'Adding full bibliography for 1568754--1568762.cif.'
_cod_database_code 1568759
_shelx_shelxl_version_number 2017/1
_shelx_space_group_comment
; 
The symmetry employed for this shelxl refinement is uniquely defined 
by the following loop, which should always be used as a source of 
symmetry information in preference to the above space-group names. 
They are only intended as comments. 
;
_shelx_estimated_absorpt_t_min 0.741
_shelx_estimated_absorpt_t_max 0.901

loop_
_space_group_symop_operation_xyz
'x, y, z'
'-x+1/2, -y, z+1/2'
'-x, y+1/2, -z+1/2'
'x+1/2, -y+1/2, -z'

loop_
_atom_site_label
_atom_site_type_symbol
_atom_site_fract_x
_atom_site_fract_y
_atom_site_fract_z
_atom_site_U_iso_or_equiv
_atom_site_adp_type
_atom_site_occupancy
_atom_site_site_symmetry_order
_atom_site_calc_flag
_atom_site_refinement_flags_posn
_atom_site_refinement_flags_adp
_atom_site_refinement_flags_occupancy
_atom_site_disorder_assembly
_atom_site_disorder_group
C1 C 0.2853(3) 0.13486(15) 0.36625(6) 0.0174(4) Uani 1 1 d . . . . .
C15 C 0.4285(4) 0.05107(17) 0.38775(7) 0.0271(5) Uani 1 1 d . . . . .
H15A H 0.365506 -0.020865 0.384758 0.041 Uiso 1 1 calc R U . . .
H15B H 0.444262 0.068501 0.418468 0.041 Uiso 1 1 calc R U . . .
H15C H 0.567369 0.051901 0.373812 0.041 Uiso 1 1 calc R U . . .
O2 O 0.2611(2) 0.11288(11) 0.32178(4) 0.0193(3) Uani 1 1 d . . . . .
Si1 Si 0.17875(8) 0.00604(4) 0.29467(2) 0.01591(12) Uani 1 1 d . . . . .
C20 C 0.4027(3) -0.08720(17) 0.28222(7) 0.0244(4) Uani 1 1 d . . . . .
H20A H 0.510357 -0.048344 0.265604 0.037 Uiso 1 1 calc R U . . .
H20B H 0.350705 -0.148549 0.265273 0.037 Uiso 1 1 calc R U . . .
H20C H 0.464623 -0.113579 0.309250 0.037 Uiso 1 1 calc R U . . .
C21 C -0.0250(4) -0.07223(18) 0.32508(7) 0.0272(4) Uani 1 1 d . . . . .
H21A H 0.037180 -0.100688 0.351748 0.041 Uiso 1 1 calc R U . . .
H21B H -0.075227 -0.132306 0.307206 0.041 Uiso 1 1 calc R U . . .
H21C H -0.143717 -0.024747 0.332243 0.041 Uiso 1 1 calc R U . . .
C22 C 0.0679(3) 0.06652(16) 0.24350(7) 0.0218(4) Uani 1 1 d . . . . .
C23 C -0.1264(4) 0.1358(2) 0.25387(9) 0.0344(5) Uani 1 1 d . . . . .
H23A H -0.185588 0.164694 0.226993 0.052 Uiso 1 1 calc R U . . .
H23B H -0.084964 0.195741 0.272762 0.052 Uiso 1 1 calc R U . . .
H23C H -0.232610 0.091370 0.268475 0.052 Uiso 1 1 calc R U . . .
C24 C 0.2358(4) 0.13962(18) 0.22254(7) 0.0269(5) Uani 1 1 d . . . . .
H24A H 0.185797 0.163808 0.194184 0.040 Uiso 1 1 calc R U . . .
H24B H 0.367548 0.099004 0.219045 0.040 Uiso 1 1 calc R U . . .
H24C H 0.261073 0.202554 0.241042 0.040 Uiso 1 1 calc R U . . .
C25 C 0.0061(4) -0.02411(19) 0.21200(7) 0.0312(5) Uani 1 1 d . . . . .
H25A H -0.100985 -0.070355 0.225442 0.047 Uiso 1 1 calc R U . . .
H25B H 0.131003 -0.067397 0.205008 0.047 Uiso 1 1 calc R U . . .
H25C H -0.051276 0.007631 0.185478 0.047 Uiso 1 1 calc R U . . .
C2 C 0.0716(3) 0.14477(17) 0.39036(7) 0.0230(4) Uani 1 1 d . . . . .
H2A H -0.040824 0.169077 0.370375 0.028 Uiso 1 1 calc R U . . .
H2B H 0.029964 0.074325 0.402888 0.028 Uiso 1 1 calc R U . . .
C3 C 0.1072(3) 0.22891(17) 0.42631(6) 0.0212(4) Uani 1 1 d . . . . .
H3 H 0.105335 0.194534 0.455548 0.025 Uiso 1 1 calc R U . . .
O1 O -0.0488(2) 0.31407(12) 0.42307(5) 0.0237(3) Uani 1 1 d . . . . .
C4 C 0.0390(3) 0.41281(17) 0.42044(6) 0.0183(4) Uani 1 1 d . . . . .
O3 O -0.0697(2) 0.49218(13) 0.41864(5) 0.0262(3) Uani 1 1 d . . . . .
C5 C 0.2811(3) 0.40647(15) 0.42237(6) 0.0138(3) Uani 1 1 d . . . . .
C6 C 0.3546(3) 0.44713(15) 0.46854(6) 0.0154(4) Uani 1 1 d . . . . .
O4 O 0.5671(2) 0.41213(11) 0.47551(4) 0.0167(3) Uani 1 1 d D . . . .
H4O H 0.648(4) 0.429(2) 0.4552(8) 0.020 Uiso 1 1 d D U . . .
C16 C 0.2269(3) 0.39541(16) 0.50471(6) 0.0181(4) Uani 1 1 d . . . . .
H16A H 0.246420 0.316884 0.503990 0.027 Uiso 1 1 calc R U . . .
H16B H 0.077096 0.412515 0.500820 0.027 Uiso 1 1 calc R U . . .
H16C H 0.275134 0.423550 0.532616 0.027 Uiso 1 1 calc R U . . .
C7 C 0.3408(3) 0.57066(14) 0.47207(6) 0.0156(4) Uani 1 1 d . . . . .
H7A H 0.191372 0.592991 0.469126 0.019 Uiso 1 1 calc R U . . .
H7B H 0.389925 0.593123 0.501068 0.019 Uiso 1 1 calc R U . . .
C8 C 0.4719(3) 0.62851(15) 0.43789(6) 0.0160(4) Uani 1 1 d . . . . .
H8 H 0.619513 0.600367 0.439994 0.019 Uiso 1 1 calc R U . . .
C17 C 0.4820(3) 0.75026(16) 0.44256(6) 0.0183(4) Uani 1 1 d . . . . .
C18 C 0.3432(4) 0.80792(16) 0.46487(7) 0.0243(4) Uani 1 1 d . . . . .
H18A H 0.358587 0.884112 0.466863 0.029 Uiso 1 1 calc R U . . .
H18B H 0.228415 0.773037 0.478846 0.029 Uiso 1 1 calc R U . . .
C19 C 0.6667(4) 0.80167(16) 0.41981(7) 0.0241(4) Uani 1 1 d . . . . .
H19A H 0.668234 0.879392 0.425848 0.036 Uiso 1 1 calc R U . . .
H19B H 0.653685 0.790010 0.388609 0.036 Uiso 1 1 calc R U . . .
H19C H 0.798214 0.769048 0.430176 0.036 Uiso 1 1 calc R U . . .
C9 C 0.3849(3) 0.59563(16) 0.39331(6) 0.0200(4) Uani 1 1 d . . . . .
H9A H 0.239103 0.623316 0.390231 0.024 Uiso 1 1 calc R U . . .
H9B H 0.472314 0.629328 0.370469 0.024 Uiso 1 1 calc R U . . .
C10 C 0.3843(3) 0.47498(15) 0.38711(6) 0.0157(4) Uani 1 1 d . . . . .
C11 C 0.4656(3) 0.42919(16) 0.35174(6) 0.0203(4) Uani 1 1 d . . . . .
H11 H 0.542785 0.473158 0.332168 0.024 Uiso 1 1 calc R U . . .
C12 C 0.4409(3) 0.31435(16) 0.34185(6) 0.0185(4) Uani 1 1 d . . . . .
H12 H 0.475570 0.287678 0.313961 0.022 Uiso 1 1 calc R U . . .
C13 C 0.3699(3) 0.24775(15) 0.37204(6) 0.0151(3) Uani 1 1 d . . . . .
C14 C 0.3205(3) 0.28450(14) 0.41726(6) 0.0149(3) Uani 1 1 d . . . . .
H14 H 0.430987 0.259087 0.437988 0.018 Uiso 1 1 calc R U . . .

loop_
_atom_site_aniso_label
_atom_site_aniso_U_11
_atom_site_aniso_U_22
_atom_site_aniso_U_33
_atom_site_aniso_U_23
_atom_site_aniso_U_13
_atom_site_aniso_U_12
C1 0.0201(10) 0.0185(8) 0.0134(8) -0.0009(7) -0.0001(7) -0.0027(7)
C15 0.0382(12) 0.0192(9) 0.0238(10) -0.0027(8) -0.0080(9) 0.0038(9)
O2 0.0254(7) 0.0185(6) 0.0140(6) -0.0022(5) 0.0002(5) -0.0044(5)
Si1 0.0156(2) 0.0151(2) 0.0170(2) -0.00243(19) -0.00003(17) -0.00124(18)
C20 0.0197(9) 0.0193(9) 0.0343(11) -0.0053(8) -0.0022(8) 0.0026(8)
C21 0.0283(11) 0.0254(10) 0.0279(10) -0.0019(8) 0.0041(9) -0.0104(9)
C22 0.0240(10) 0.0209(9) 0.0206(9) -0.0024(7) -0.0048(8) 0.0004(8)
C23 0.0276(12) 0.0291(11) 0.0467(14) -0.0003(10) -0.0097(10) 0.0070(9)
C24 0.0350(12) 0.0255(10) 0.0203(9) -0.0014(8) -0.0004(9) -0.0023(9)
C25 0.0376(12) 0.0306(11) 0.0254(10) -0.0046(8) -0.0109(9) -0.0058(9)
C2 0.0246(10) 0.0227(9) 0.0216(9) -0.0043(8) 0.0056(8) -0.0089(8)
C3 0.0222(10) 0.0232(9) 0.0182(9) -0.0009(7) 0.0050(7) -0.0059(8)
O1 0.0157(6) 0.0281(7) 0.0274(7) -0.0071(6) 0.0052(6) -0.0049(6)
C4 0.0132(8) 0.0262(9) 0.0154(8) -0.0054(7) -0.0005(7) 0.0005(8)
O3 0.0161(6) 0.0308(8) 0.0317(7) -0.0063(7) -0.0043(5) 0.0065(7)
C5 0.0126(8) 0.0166(8) 0.0121(7) -0.0006(7) -0.0001(6) 0.0011(7)
C6 0.0148(9) 0.0187(8) 0.0128(8) -0.0009(7) 0.0007(7) 0.0008(7)
O4 0.0139(6) 0.0211(6) 0.0152(6) 0.0012(5) -0.0020(5) 0.0025(5)
C16 0.0199(9) 0.0212(9) 0.0132(8) 0.0007(7) 0.0028(7) -0.0009(7)
C7 0.0161(9) 0.0177(8) 0.0130(8) -0.0025(6) -0.0002(7) 0.0020(7)
C8 0.0156(8) 0.0157(8) 0.0165(8) -0.0011(7) 0.0003(7) 0.0016(7)
C17 0.0205(9) 0.0179(9) 0.0163(8) 0.0012(7) -0.0043(7) -0.0004(7)
C18 0.0283(11) 0.0168(9) 0.0278(10) -0.0009(8) 0.0014(8) 0.0018(8)
C19 0.0268(10) 0.0177(9) 0.0277(10) 0.0004(8) 0.0027(9) -0.0029(8)
C9 0.0273(10) 0.0180(9) 0.0146(8) 0.0017(7) -0.0004(7) 0.0000(8)
C10 0.0162(8) 0.0176(9) 0.0132(8) 0.0024(6) -0.0016(6) -0.0006(7)
C11 0.0247(10) 0.0200(9) 0.0161(9) 0.0010(7) 0.0050(8) -0.0047(8)
C12 0.0188(9) 0.0218(9) 0.0151(8) -0.0036(7) 0.0046(7) -0.0020(8)
C13 0.0126(8) 0.0166(8) 0.0162(8) -0.0027(7) -0.0013(6) 0.0015(7)
C14 0.0154(8) 0.0163(8) 0.0131(8) 0.0009(6) 0.0005(7) 0.0002(7)

loop_
_atom_type_symbol
_atom_type_description
_atom_type_scat_dispersion_real
_atom_type_scat_dispersion_imag
_atom_type_scat_source
C C 0.0181 0.0091 'International Tables Vol C Tables 4.2.6.8 and 6.1.1.4'
H H 0.0000 0.0000 'International Tables Vol C Tables 4.2.6.8 and 6.1.1.4'
O O 0.0492 0.0322 'International Tables Vol C Tables 4.2.6.8 and 6.1.1.4'
Si Si 0.2541 0.3302 'International Tables Vol C Tables 4.2.6.8 and 6.1.1.4'

loop_
_geom_angle_atom_site_label_1
_geom_angle_atom_site_label_2
_geom_angle_atom_site_label_3
_geom_angle
_geom_angle_site_symmetry_1
_geom_angle_site_symmetry_3
_geom_angle_publ_flag
O2 C1 C13 109.48(15) . . ?
O2 C1 C15 111.00(16) . . ?
C13 C1 C15 111.47(16) . . ?
O2 C1 C2 112.91(16) . . ?
C13 C1 C2 100.35(15) . . ?
C15 C1 C2 111.20(17) . . ?
C1 C15 H15A 109.5 . . ?
C1 C15 H15B 109.5 . . ?
H15A C15 H15B 109.5 . . ?
C1 C15 H15C 109.5 . . ?
H15A C15 H15C 109.5 . . ?
H15B C15 H15C 109.5 . . ?
C1 O2 Si1 133.20(12) . . ?
O2 Si1 C21 112.17(9) . . ?
O2 Si1 C20 111.08(9) . . ?
C21 Si1 C20 107.95(10) . . ?
O2 Si1 C22 103.08(8) . . ?
C21 Si1 C22 111.81(10) . . ?
C20 Si1 C22 110.76(10) . . ?
Si1 C20 H20A 109.5 . . ?
Si1 C20 H20B 109.5 . . ?
H20A C20 H20B 109.5 . . ?
Si1 C20 H20C 109.5 . . ?
H20A C20 H20C 109.5 . . ?
H20B C20 H20C 109.5 . . ?
Si1 C21 H21A 109.5 . . ?
Si1 C21 H21B 109.5 . . ?
H21A C21 H21B 109.5 . . ?
Si1 C21 H21C 109.5 . . ?
H21A C21 H21C 109.5 . . ?
H21B C21 H21C 109.5 . . ?
C23 C22 C25 109.66(19) . . ?
C23 C22 C24 108.29(18) . . ?
C25 C22 C24 109.73(18) . . ?
C23 C22 Si1 110.17(15) . . ?
C25 C22 Si1 109.73(14) . . ?
C24 C22 Si1 109.24(14) . . ?
C22 C23 H23A 109.5 . . ?
C22 C23 H23B 109.5 . . ?
H23A C23 H23B 109.5 . . ?
C22 C23 H23C 109.5 . . ?
H23A C23 H23C 109.5 . . ?
H23B C23 H23C 109.5 . . ?
C22 C24 H24A 109.5 . . ?
C22 C24 H24B 109.5 . . ?
H24A C24 H24B 109.5 . . ?
C22 C24 H24C 109.5 . . ?
H24A C24 H24C 109.5 . . ?
H24B C24 H24C 109.5 . . ?
C22 C25 H25A 109.5 . . ?
C22 C25 H25B 109.5 . . ?
H25A C25 H25B 109.5 . . ?
C22 C25 H25C 109.5 . . ?
H25A C25 H25C 109.5 . . ?
H25B C25 H25C 109.5 . . ?
C3 C2 C1 105.86(16) . . ?
C3 C2 H2A 110.6 . . ?
C1 C2 H2A 110.6 . . ?
C3 C2 H2B 110.6 . . ?
C1 C2 H2B 110.6 . . ?
H2A C2 H2B 108.7 . . ?
O1 C3 C2 110.00(17) . . ?
O1 C3 C14 105.10(15) . . ?
C2 C3 C14 107.37(15) . . ?
O1 C3 H3 111.4 . . ?
C2 C3 H3 111.4 . . ?
C14 C3 H3 111.4 . . ?
C4 O1 C3 112.56(15) . . ?
O3 C4 O1 120.61(18) . . ?
O3 C4 C5 128.00(19) . . ?
O1 C4 C5 111.32(17) . . ?
C10 C5 C4 111.75(15) . . ?
C10 C5 C14 113.68(15) . . ?
C4 C5 C14 102.01(15) . . ?
C10 C5 C6 109.99(15) . . ?
C4 C5 C6 108.18(15) . . ?
C14 C5 C6 110.88(14) . . ?
O4 C6 C16 105.17(15) . . ?
O4 C6 C7 110.16(16) . . ?
C16 C6 C7 109.63(15) . . ?
O4 C6 C5 108.43(14) . . ?
C16 C6 C5 111.94(15) . . ?
C7 C6 C5 111.31(15) . . ?
C6 O4 H4O 112.7(19) . . ?
C6 C16 H16A 109.5 . . ?
C6 C16 H16B 109.5 . . ?
H16A C16 H16B 109.5 . . ?
C6 C16 H16C 109.5 . . ?
H16A C16 H16C 109.5 . . ?
H16B C16 H16C 109.5 . . ?
C8 C7 C6 112.79(15) . . ?
C8 C7 H7A 109.0 . . ?
C6 C7 H7A 109.0 . . ?
C8 C7 H7B 109.0 . . ?
C6 C7 H7B 109.0 . . ?
H7A C7 H7B 107.8 . . ?
C17 C8 C7 115.09(16) . . ?
C17 C8 C9 111.31(15) . . ?
C7 C8 C9 107.63(15) . . ?
C17 C8 H8 107.5 . . ?
C7 C8 H8 107.5 . . ?
C9 C8 H8 107.5 . . ?
C18 C17 C19 122.07(19) . . ?
C18 C17 C8 123.84(19) . . ?
C19 C17 C8 114.09(17) . . ?
C17 C18 H18A 120.0 . . ?
C17 C18 H18B 120.0 . . ?
H18A C18 H18B 120.0 . . ?
C17 C19 H19A 109.5 . . ?
C17 C19 H19B 109.5 . . ?
H19A C19 H19B 109.5 . . ?
C17 C19 H19C 109.5 . . ?
H19A C19 H19C 109.5 . . ?
H19B C19 H19C 109.5 . . ?
C10 C9 C8 112.16(15) . . ?
C10 C9 H9A 109.2 . . ?
C8 C9 H9A 109.2 . . ?
C10 C9 H9B 109.2 . . ?
C8 C9 H9B 109.2 . . ?
H9A C9 H9B 107.9 . . ?
C11 C10 C9 121.61(17) . . ?
C11 C10 C5 120.96(17) . . ?
C9 C10 C5 117.41(16) . . ?
C10 C11 C12 122.87(18) . . ?
C10 C11 H11 118.6 . . ?
C12 C11 H11 118.6 . . ?
C13 C12 C11 119.56(17) . . ?
C13 C12 H12 120.2 . . ?
C11 C12 H12 120.2 . . ?
C12 C13 C14 122.60(17) . . ?
C12 C13 C1 127.85(17) . . ?
C14 C13 C1 108.49(15) . . ?
C13 C14 C5 115.21(15) . . ?
C13 C14 C3 102.49(15) . . ?
C5 C14 C3 106.08(15) . . ?
C13 C14 H14 110.9 . . ?
C5 C14 H14 110.9 . . ?
C3 C14 H14 110.9 . . ?

loop_
_geom_bond_atom_site_label_1
_geom_bond_atom_site_label_2
_geom_bond_distance
_geom_bond_site_symmetry_2
_geom_bond_publ_flag
C1 O2 1.412(2) . ?
C1 C13 1.507(3) . ?
C1 C15 1.530(3) . ?
C1 C2 1.551(3) . ?
C15 H15A 0.9800 . ?
C15 H15B 0.9800 . ?
C15 H15C 0.9800 . ?
O2 Si1 1.6507(14) . ?
Si1 C21 1.868(2) . ?
Si1 C20 1.869(2) . ?
Si1 C22 1.887(2) . ?
C20 H20A 0.9800 . ?
C20 H20B 0.9800 . ?
C20 H20C 0.9800 . ?
C21 H21A 0.9800 . ?
C21 H21B 0.9800 . ?
C21 H21C 0.9800 . ?
C22 C23 1.534(3) . ?
C22 C25 1.537(3) . ?
C22 C24 1.540(3) . ?
C23 H23A 0.9800 . ?
C23 H23B 0.9800 . ?
C23 H23C 0.9800 . ?
C24 H24A 0.9800 . ?
C24 H24B 0.9800 . ?
C24 H24C 0.9800 . ?
C25 H25A 0.9800 . ?
C25 H25B 0.9800 . ?
C25 H25C 0.9800 . ?
C2 C3 1.541(3) . ?
C2 H2A 0.9900 . ?
C2 H2B 0.9900 . ?
C3 O1 1.448(3) . ?
C3 C14 1.542(3) . ?
C3 H3 1.0000 . ?
O1 C4 1.345(3) . ?
C4 O3 1.201(3) . ?
C4 C5 1.537(2) . ?
C5 C10 1.529(2) . ?
C5 C14 1.538(2) . ?
C5 C6 1.585(2) . ?
C6 O4 1.430(2) . ?
C6 C16 1.522(3) . ?
C6 C7 1.535(2) . ?
O4 H4O 0.84(2) . ?
C16 H16A 0.9800 . ?
C16 H16B 0.9800 . ?
C16 H16C 0.9800 . ?
C7 C8 1.524(3) . ?
C7 H7A 0.9900 . ?
C7 H7B 0.9900 . ?
C8 C17 1.515(3) . ?
C8 C9 1.540(3) . ?
C8 H8 1.0000 . ?
C17 C18 1.326(3) . ?
C17 C19 1.506(3) . ?
C18 H18A 0.9500 . ?
C18 H18B 0.9500 . ?
C19 H19A 0.9800 . ?
C19 H19B 0.9800 . ?
C19 H19C 0.9800 . ?
C9 C10 1.505(3) . ?
C9 H9A 0.9900 . ?
C9 H9B 0.9900 . ?
C10 C11 1.336(3) . ?
C11 C12 1.462(3) . ?
C11 H11 0.9500 . ?
C12 C13 1.325(3) . ?
C12 H12 0.9500 . ?
C13 C14 1.505(2) . ?
C14 H14 1.0000 . ?

loop_
_geom_hbond_atom_site_label_D
_geom_hbond_atom_site_label_H
_geom_hbond_atom_site_label_A
_geom_hbond_distance_DH
_geom_hbond_distance_HA
_geom_hbond_distance_DA
_geom_hbond_angle_DHA
_geom_hbond_site_symmetry_A
_geom_hbond_publ_flag
C3 H3 O4 1.00 2.52 3.514(2) 171.9 4_456 yes
O4 H4O O1 0.84(2) 2.59(3) 3.167(2) 127(2) 1_655 yes
O4 H4O O3 0.84(2) 2.25(2) 3.062(2) 162(3) 1_655 yes
C7 H7A O3 0.99 2.59 3.231(2) 122.0 . yes

loop_
_geom_torsion_atom_site_label_1
_geom_torsion_atom_site_label_2
_geom_torsion_atom_site_label_3
_geom_torsion_atom_site_label_4
_geom_torsion
_geom_torsion_site_symmetry_1
_geom_torsion_site_symmetry_2
_geom_torsion_site_symmetry_3
_geom_torsion_site_symmetry_4
_geom_torsion_publ_flag
C13 C1 O2 Si1 179.54(13) . . . . ?
C15 C1 O2 Si1 56.1(2) . . . . ?
C2 C1 O2 Si1 -69.6(2) . . . . ?
C1 O2 Si1 C21 31.7(2) . . . . ?
C1 O2 Si1 C20 -89.25(19) . . . . ?
C1 O2 Si1 C22 152.10(17) . . . . ?
O2 Si1 C22 C23 -65.50(17) . . . . ?
C21 Si1 C22 C23 55.18(18) . . . . ?
C20 Si1 C22 C23 175.62(15) . . . . ?
O2 Si1 C22 C25 173.66(15) . . . . ?
C21 Si1 C22 C25 -65.66(18) . . . . ?
C20 Si1 C22 C25 54.79(18) . . . . ?
O2 Si1 C22 C24 53.33(15) . . . . ?
C21 Si1 C22 C24 174.01(14) . . . . ?
C20 Si1 C22 C24 -65.55(16) . . . . ?
O2 C1 C2 C3 -147.14(16) . . . . ?
C13 C1 C2 C3 -30.70(19) . . . . ?
C15 C1 C2 C3 87.3(2) . . . . ?
C1 C2 C3 O1 125.61(17) . . . . ?
C1 C2 C3 C14 11.8(2) . . . . ?
C2 C3 O1 C4 -125.15(17) . . . . ?
C14 C3 O1 C4 -9.8(2) . . . . ?
C3 O1 C4 O3 -178.16(17) . . . . ?
C3 O1 C4 C5 -0.9(2) . . . . ?
O3 C4 C5 C10 -50.1(3) . . . . ?
O1 C4 C5 C10 132.92(16) . . . . ?
O3 C4 C5 C14 -171.86(19) . . . . ?
O1 C4 C5 C14 11.1(2) . . . . ?
O3 C4 C5 C6 71.2(2) . . . . ?
O1 C4 C5 C6 -105.85(17) . . . . ?
C10 C5 C6 O4 -74.73(17) . . . . ?
C4 C5 C6 O4 162.96(15) . . . . ?
C14 C5 C6 O4 51.88(19) . . . . ?
C10 C5 C6 C16 169.70(15) . . . . ?
C4 C5 C6 C16 47.4(2) . . . . ?
C14 C5 C6 C16 -63.7(2) . . . . ?
C10 C5 C6 C7 46.6(2) . . . . ?
C4 C5 C6 C7 -75.7(2) . . . . ?
C14 C5 C6 C7 173.21(15) . . . . ?
O4 C6 C7 C8 62.5(2) . . . . ?
C16 C6 C7 C8 177.78(15) . . . . ?
C5 C6 C7 C8 -57.8(2) . . . . ?
C6 C7 C8 C17 -174.09(17) . . . . ?
C6 C7 C8 C9 61.2(2) . . . . ?
C7 C8 C17 C18 -20.2(3) . . . . ?
C9 C8 C17 C18 102.6(2) . . . . ?
C7 C8 C17 C19 159.28(17) . . . . ?
C9 C8 C17 C19 -77.9(2) . . . . ?
C17 C8 C9 C10 177.00(17) . . . . ?
C7 C8 C9 C10 -56.0(2) . . . . ?
C8 C9 C10 C11 -130.3(2) . . . . ?
C8 C9 C10 C5 51.3(2) . . . . ?
C4 C5 C10 C11 -103.3(2) . . . . ?
C14 C5 C10 C11 11.5(3) . . . . ?
C6 C5 C10 C11 136.48(19) . . . . ?
C4 C5 C10 C9 75.0(2) . . . . ?
C14 C5 C10 C9 -170.19(16) . . . . ?
C6 C5 C10 C9 -45.2(2) . . . . ?
C9 C10 C11 C12 -171.04(19) . . . . ?
C5 C10 C11 C12 7.2(3) . . . . ?
C10 C11 C12 C13 -12.7(3) . . . . ?
C11 C12 C13 C14 -2.5(3) . . . . ?
C11 C12 C13 C1 164.33(19) . . . . ?
O2 C1 C13 C12 -8.9(3) . . . . ?
C15 C1 C13 C12 114.3(2) . . . . ?
C2 C1 C13 C12 -127.8(2) . . . . ?
O2 C1 C13 C14 159.42(15) . . . . ?
C15 C1 C13 C14 -77.38(19) . . . . ?
C2 C1 C13 C14 40.45(18) . . . . ?
C12 C13 C14 C5 20.8(3) . . . . ?
C1 C13 C14 C5 -148.21(16) . . . . ?
C12 C13 C14 C3 135.51(19) . . . . ?
C1 C13 C14 C3 -33.52(19) . . . . ?
C10 C5 C14 C13 -24.1(2) . . . . ?
C4 C5 C14 C13 96.36(18) . . . . ?
C6 C5 C14 C13 -148.65(16) . . . . ?
C10 C5 C14 C3 -136.71(15) . . . . ?
C4 C5 C14 C3 -16.25(18) . . . . ?
C6 C5 C14 C3 98.75(17) . . . . ?
O1 C3 C14 C13 -104.81(16) . . . . ?
C2 C3 C14 C13 12.3(2) . . . . ?
O1 C3 C14 C5 16.37(18) . . . . ?
C2 C3 C14 C5 133.48(17) . . . . ?
